data_1572216
loop_
_publ_author_name
'Zhu, Mengliang'
'Zhang, Hang'
'Yao, Yuhang'
'Wen, Mingpu'
'Ran, Guangliu'
'Yu, Yi'
'Zhang, Ruijing'
'Liang, Xing-Jie'
'Zhang, Jing'
'Zhang, Wenkai'
'Zhang, Jun-Long'

_publ_section_title
;
 More is different: progressive &#x3b2;-thiolation induced-porphyrin
 aggregation switches singlet oxygen photosensitization.
;
_journal_issue 34
_journal_name_full 'Chemical science'
_journal_page_first 13841
_journal_page_last 13852
_journal_paper_doi 10.1039/d4sc03642e
_journal_volume 15
_journal_year 2024
_chemical_formula_sum 'C42 H6 F20 N4 O3 S'
_chemical_formula_weight 1026.57
_space_group_crystal_system monoclinic
_space_group_IT_number 14
_space_group_name_Hall '-P 2yn'
_space_group_name_H-M_alt 'P 1 21/n 1'
_atom_sites_solution_hydrogens geom
_atom_sites_solution_primary dual
_audit_creation_method SHELXL-2014/7
_audit_update_record
;
2023-05-09 deposited with the CCDC.	2024-07-31 downloaded from the CCDC.
;
_cell_angle_alpha 90
_cell_angle_beta 109.055(4)
_cell_angle_gamma 90
_cell_formula_units_Z 2
_cell_length_a 15.4250(6)
_cell_length_b 7.9625(3)
_cell_length_c 17.8492(8)
_cell_measurement_reflns_used 5103
_cell_measurement_temperature 180.00(10)
_cell_measurement_theta_max 27.0060
_cell_measurement_theta_min 1.5050
_cell_volume 2072.14(15)
_computing_structure_refinement 'SHELXL-2014/7 (Sheldrick, 2014)'
_diffrn_ambient_environment N~2~
_diffrn_ambient_temperature 180.00(10)
_diffrn_detector 'Hybrid Pixel Array Detector'
_diffrn_detector_area_resol_mean 10.0000
_diffrn_detector_type HyPix
_diffrn_measured_fraction_theta_full 1.000
_diffrn_measured_fraction_theta_max 0.859
_diffrn_measurement_device 'four-circle diffractometer'
_diffrn_measurement_device_type 'XtaLAB Synergy R, DW system, HyPix'
_diffrn_radiation_monochromator mirror
_diffrn_radiation_probe x-ray
_diffrn_radiation_type 'Mo K\a'
_diffrn_radiation_wavelength 0.71073
_diffrn_reflns_av_R_equivalents 0.0305
_diffrn_reflns_av_unetI/netI 0.0417
_diffrn_reflns_Laue_measured_fraction_full 1.000
_diffrn_reflns_Laue_measured_fraction_max 0.859
_diffrn_reflns_limit_h_max 17
_diffrn_reflns_limit_h_min -20
_diffrn_reflns_limit_k_max 10
_diffrn_reflns_limit_k_min -11
_diffrn_reflns_limit_l_max 22
_diffrn_reflns_limit_l_min -23
_diffrn_reflns_number 14989
_diffrn_reflns_point_group_measured_fraction_full 1.000
_diffrn_reflns_point_group_measured_fraction_max 0.859
_diffrn_reflns_theta_full 25.242
_diffrn_reflns_theta_max 30.514
_diffrn_reflns_theta_min 1.519
_diffrn_source 'Rotating-anode X-ray tube'
_diffrn_source_type 'Rigaku (Mo) X-ray Source'
_exptl_absorpt_coefficient_mu 0.215
_exptl_absorpt_correction_T_max 1.00000
_exptl_absorpt_correction_T_min 0.75384
_exptl_absorpt_correction_type multi-scan
_exptl_absorpt_process_details
;
CrysAlisPro 1.171.42.72a (Rigaku Oxford Diffraction, 2022)
Empirical absorption correction using spherical harmonics,
implemented in SCALE3 ABSPACK scaling algorithm.
;
_exptl_crystal_colour purple
_exptl_crystal_density_diffrn 1.645
_exptl_crystal_description plate-like
_exptl_crystal_F_000 1012
_exptl_crystal_size_max 0.46
_exptl_crystal_size_mid 0.11
_exptl_crystal_size_min 0.02
_refine_diff_density_max 0.237
_refine_diff_density_min -0.301
_refine_diff_density_rms 0.050
_refine_ls_extinction_method none
_refine_ls_goodness_of_fit_ref 1.032
_refine_ls_hydrogen_treatment constr
_refine_ls_matrix_type full
_refine_ls_number_parameters 319
_refine_ls_number_reflns 5435
_refine_ls_number_restraints 1
_refine_ls_restrained_S_all 1.032
_refine_ls_R_factor_all 0.0845
_refine_ls_R_factor_gt 0.0534
_refine_ls_shift/su_max 0.001
_refine_ls_shift/su_mean 0.000
_refine_ls_structure_factor_coef Fsqd
_refine_ls_weighting_details 'w=1/[\s^2^(Fo^2^)+(0.0402P)^2^+1.8385P] where P=(Fo^2^+2Fc^2^)/3'
_refine_ls_weighting_scheme calc
_refine_ls_wR_factor_gt 0.1191
_refine_ls_wR_factor_ref 0.1299
_reflns_Friedel_coverage 0.000
_reflns_number_gt 3653
_reflns_number_total 5435
_reflns_threshold_expression 'I > 2\s(I)'
_cod_data_source_file d4sc03642e2.cif
_cod_data_source_block 3_sq_CCDC1
_cod_depositor_comments 'Adding full bibliography for 1572215--1572218.cif.'
_cod_original_sg_symbol_H-M 'P 21/n'
_cod_database_code 1572216
_shelx_shelxl_version_number 2014/7
_shelx_space_group_comment
;
The symmetry employed for this shelxl refinement is uniquely defined
by the following loop, which should always be used as a source of
symmetry information in preference to the above space-group names.
They are only intended as comments.
;
_oxdiff_exptl_absorpt_empirical_full_min 0.595
_oxdiff_exptl_absorpt_empirical_full_max 1.320
_oxdiff_exptl_absorpt_empirical_details
;
Empirical correction (ABSPACK) includes:
- Absorption correction using spherical harmonics
- Frame scaling
;

loop_
_space_group_symop_operation_xyz
'x, y, z'
'-x+1/2, y+1/2, -z+1/2'
'-x, -y, -z'
'x-1/2, -y-1/2, z-1/2'

loop_
_atom_site_label
_atom_site_type_symbol
_atom_site_fract_x
_atom_site_fract_y
_atom_site_fract_z
_atom_site_U_iso_or_equiv
_atom_site_adp_type
_atom_site_occupancy
_atom_site_site_symmetry_order
_atom_site_calc_flag
_atom_site_refinement_flags_posn
_atom_site_refinement_flags_adp
_atom_site_refinement_flags_occupancy
_atom_site_disorder_assembly
_atom_site_disorder_group
S1 S 0.51406(10) 0.5363(2) 0.25529(8) 0.0361(3) Uani 0.5 1 d . . P A 1
F1 F 0.18745(11) 0.6207(2) 0.42149(10) 0.0617(5) Uani 1 1 d . . . . .
F2 F 0.02724(11) 0.5005(2) 0.32684(13) 0.0756(6) Uani 1 1 d . . . . .
F3 F -0.03484(10) 0.5884(2) 0.17100(11) 0.0720(6) Uani 1 1 d . . . . .
F4 F 0.07252(12) 0.7766(3) 0.10956(9) 0.0697(5) Uani 1 1 d . . . . .
F5 F 0.23952(10) 0.8772(2) 0.20269(9) 0.0496(4) Uani 1 1 d . . . . .
F6 F 0.63132(10) 0.38122(18) 0.45333(9) 0.0481(4) Uani 1 1 d . . . . .
F7 F 0.73736(12) 0.16707(19) 0.40478(10) 0.0615(5) Uani 1 1 d . . . . .
F8 F 0.84342(12) 0.2824(2) 0.32107(11) 0.0683(5) Uani 1 1 d . . . . .
F9 F 0.84375(12) 0.6162(2) 0.28697(11) 0.0647(5) Uani 1 1 d . . . . .
F10 F 0.74364(10) 0.83114(18) 0.34066(9) 0.0482(4) Uani 1 1 d . . . . .
O1 O 0.39072(10) 0.6608(2) 0.31231(9) 0.0362(4) Uani 1 1 d . . . . .
O2 O 0.5015(3) 0.5243(6) 0.2818(2) 0.0361(3) Uani 0.5 1 d D . P A 2
N1 N 0.47207(12) 0.8193(2) 0.41714(11) 0.0301(4) Uani 1 1 d . . . . .
N2 N 0.64061(11) 0.9649(2) 0.52057(11) 0.0301(4) Uani 1 1 d . . . . .
H2 H 0.5823 0.9936 0.5050 0.036 Uiso 1 1 calc R U . . .
C1 C 0.30322(14) 0.8311(3) 0.36991(13) 0.0321(5) Uani 1 1 d . . . . .
C2 C 0.38927(15) 0.7755(3) 0.36972(13) 0.0309(5) Uani 1 1 d . . . . .
C3 C 0.48234(15) 0.6310(3) 0.32235(13) 0.0337(5) Uani 1 1 d D . . . .
C4 C 0.53255(14) 0.7302(3) 0.39188(13) 0.0296(5) Uani 1 1 d . . . . .
C5 C 0.62781(14) 0.7317(3) 0.42670(13) 0.0302(5) Uani 1 1 d . . . . .
C6 C 0.67647(14) 0.8375(3) 0.48851(13) 0.0304(5) Uani 1 1 d . . . . .
C7 C 0.77262(15) 0.8337(3) 0.53144(14) 0.0360(5) Uani 1 1 d . . . . .
H7 H 0.8156 0.7570 0.5228 0.043 Uiso 1 1 calc R U . . .
C8 C 0.79195(15) 0.9570(3) 0.58615(15) 0.0373(5) Uani 1 1 d . . . . .
H8 H 0.8509 0.9834 0.6222 0.045 Uiso 1 1 calc R U . . .
C9 C 0.70806(14) 1.0412(3) 0.58025(13) 0.0313(5) Uani 1 1 d . . . . .
C10 C 0.21797(14) 0.7548(3) 0.31494(14) 0.0340(5) Uani 1 1 d . . . . .
C11 C 0.16143(16) 0.6588(3) 0.34427(15) 0.0416(6) Uani 1 1 d . . . . .
C12 C 0.07823(16) 0.5965(3) 0.29598(19) 0.0492(7) Uani 1 1 d . . . . .
C13 C 0.04836(16) 0.6369(3) 0.21708(17) 0.0484(7) Uani 1 1 d . . . . .
C14 C 0.10299(18) 0.7306(4) 0.18625(15) 0.0470(7) Uani 1 1 d . . . . .
C15 C 0.18754(16) 0.7859(3) 0.23457(14) 0.0365(5) Uani 1 1 d . . . . .
C16 C 0.68431(14) 0.6121(3) 0.39809(13) 0.0319(5) Uani 1 1 d . . . . .
C17 C 0.68427(15) 0.4412(3) 0.41290(14) 0.0368(5) Uani 1 1 d . . . . .
C18 C 0.73738(18) 0.3309(3) 0.38778(16) 0.0435(6) Uani 1 1 d . . . . .
C19 C 0.79125(18) 0.3897(4) 0.34533(16) 0.0473(6) Uani 1 1 d . . . . .
C20 C 0.79242(17) 0.5577(4) 0.32875(16) 0.0450(6) Uani 1 1 d . . . . .
C21 C 0.74015(16) 0.6668(3) 0.35575(15) 0.0375(5) Uani 1 1 d . . . . .

loop_
_atom_site_aniso_label
_atom_site_aniso_U_11
_atom_site_aniso_U_22
_atom_site_aniso_U_33
_atom_site_aniso_U_23
_atom_site_aniso_U_13
_atom_site_aniso_U_12
S1 0.0311(6) 0.0445(6) 0.0331(9) -0.0056(7) 0.0109(5) -0.0018(5)
F1 0.0453(9) 0.0810(12) 0.0567(10) 0.0190(9) 0.0138(7) -0.0135(8)
F2 0.0400(9) 0.0697(12) 0.1164(16) 0.0031(11) 0.0247(10) -0.0195(8)
F3 0.0327(8) 0.0794(13) 0.0878(13) -0.0443(10) -0.0025(8) -0.0026(8)
F4 0.0584(10) 0.1032(15) 0.0373(9) -0.0189(9) 0.0016(7) 0.0222(10)
F5 0.0490(9) 0.0591(10) 0.0439(8) 0.0045(7) 0.0196(7) 0.0072(7)
F6 0.0463(8) 0.0421(8) 0.0587(9) 0.0128(7) 0.0208(7) -0.0003(7)
F7 0.0713(11) 0.0358(9) 0.0725(12) 0.0054(8) 0.0166(9) 0.0158(8)
F8 0.0716(11) 0.0675(11) 0.0704(12) -0.0097(9) 0.0294(9) 0.0336(9)
F9 0.0634(11) 0.0758(12) 0.0750(12) 0.0010(9) 0.0499(9) 0.0114(9)
F10 0.0575(9) 0.0373(8) 0.0622(10) 0.0029(7) 0.0363(8) -0.0012(7)
O1 0.0281(8) 0.0418(9) 0.0373(9) -0.0058(7) 0.0088(7) 0.0014(7)
O2 0.0311(6) 0.0445(6) 0.0331(9) -0.0056(7) 0.0109(5) -0.0018(5)
N1 0.0252(9) 0.0326(10) 0.0338(10) -0.0001(8) 0.0113(7) -0.0014(7)
N2 0.0205(8) 0.0360(10) 0.0345(10) -0.0035(8) 0.0099(7) -0.0002(7)
C1 0.0243(10) 0.0373(12) 0.0344(12) 0.0008(10) 0.0088(9) -0.0025(9)
C2 0.0299(11) 0.0320(12) 0.0319(12) -0.0012(9) 0.0114(9) -0.0022(9)
C3 0.0293(11) 0.0372(13) 0.0335(12) 0.0005(10) 0.0088(9) 0.0021(9)
C4 0.0283(10) 0.0298(11) 0.0318(11) 0.0018(9) 0.0114(9) 0.0013(9)
C5 0.0260(10) 0.0305(11) 0.0351(12) 0.0023(9) 0.0114(9) 0.0016(9)
C6 0.0257(10) 0.0335(12) 0.0341(12) 0.0011(9) 0.0126(9) 0.0009(9)
C7 0.0259(11) 0.0417(13) 0.0419(13) -0.0024(11) 0.0130(9) 0.0036(10)
C8 0.0236(10) 0.0447(14) 0.0429(14) -0.0036(11) 0.0101(9) 0.0004(10)
C9 0.0252(10) 0.0352(12) 0.0332(12) -0.0002(10) 0.0093(9) -0.0029(9)
C10 0.0247(10) 0.0357(12) 0.0396(13) -0.0039(10) 0.0077(9) 0.0018(9)
C11 0.0294(11) 0.0447(14) 0.0487(15) 0.0023(12) 0.0099(10) 0.0004(10)
C12 0.0278(12) 0.0401(14) 0.079(2) -0.0074(14) 0.0162(13) -0.0060(11)
C13 0.0277(12) 0.0472(15) 0.0603(18) -0.0253(13) 0.0007(11) 0.0029(11)
C14 0.0416(14) 0.0536(16) 0.0384(14) -0.0178(12) 0.0030(11) 0.0153(12)
C15 0.0323(11) 0.0389(13) 0.0399(13) -0.0067(10) 0.0139(10) 0.0061(10)
C16 0.0262(10) 0.0333(12) 0.0358(12) -0.0007(10) 0.0094(9) 0.0030(9)
C17 0.0325(11) 0.0390(13) 0.0369(13) 0.0030(10) 0.0088(10) 0.0004(10)
C18 0.0438(14) 0.0337(13) 0.0457(15) 0.0001(11) 0.0044(11) 0.0095(11)
C19 0.0435(14) 0.0500(16) 0.0464(15) -0.0071(12) 0.0121(12) 0.0190(12)
C20 0.0398(13) 0.0527(16) 0.0489(15) -0.0004(12) 0.0233(12) 0.0059(12)
C21 0.0345(12) 0.0376(13) 0.0427(14) 0.0004(11) 0.0160(10) 0.0029(10)

loop_
_atom_type_symbol
_atom_type_description
_atom_type_scat_dispersion_real
_atom_type_scat_dispersion_imag
_atom_type_scat_source
C C 0.0033 0.0016 'International Tables Vol C Tables 4.2.6.8 and 6.1.1.4'
H H 0.0000 0.0000 'International Tables Vol C Tables 4.2.6.8 and 6.1.1.4'
F F 0.0171 0.0103 'International Tables Vol C Tables 4.2.6.8 and 6.1.1.4'
N N 0.0061 0.0033 'International Tables Vol C Tables 4.2.6.8 and 6.1.1.4'
O O 0.0106 0.0060 'International Tables Vol C Tables 4.2.6.8 and 6.1.1.4'
S S 0.1246 0.1234 'International Tables Vol C Tables 4.2.6.8 and 6.1.1.4'

loop_
_geom_angle_atom_site_label_1
_geom_angle_atom_site_label_2
_geom_angle_atom_site_label_3
_geom_angle
_geom_angle_site_symmetry_1
_geom_angle_site_symmetry_3
_geom_angle_publ_flag
C2 O1 C3 106.31(17) . . ?
C2 N1 C4 105.80(18) . . ?
C9 N2 C6 110.34(17) . . ?
C9 N2 H2 124.8 . . ?
C6 N2 H2 124.8 . . ?
C9 C1 C2 123.1(2) 3_676 . ?
C9 C1 C10 116.68(19) 3_676 . ?
C2 C1 C10 120.2(2) . . ?
N1 C2 O1 113.73(18) . . ?
N1 C2 C1 129.1(2) . . ?
O1 C2 C1 117.19(19) . . ?
O2 C3 O1 118.6(3) . . ?
O2 C3 C4 136.1(3) . . ?
O1 C3 C4 104.64(18) . . ?
O1 C3 S1 121.70(17) . . ?
C4 C3 S1 132.45(18) . . ?
N1 C4 C5 125.7(2) . . ?
N1 C4 C3 109.43(18) . . ?
C5 C4 C3 124.9(2) . . ?
C4 C5 C6 125.0(2) . . ?
C4 C5 C16 119.4(2) . . ?
C6 C5 C16 115.66(18) . . ?
N2 C6 C5 126.28(19) . . ?
N2 C6 C7 106.38(19) . . ?
C5 C6 C7 127.3(2) . . ?
C8 C7 C6 108.5(2) . . ?
C8 C7 H7 125.7 . . ?
C6 C7 H7 125.7 . . ?
C7 C8 C9 107.9(2) . . ?
C7 C8 H8 126.1 . . ?
C9 C8 H8 126.1 . . ?
N2 C9 C1 126.77(19) . 3_676 ?
N2 C9 C8 106.8(2) . . ?
C1 C9 C8 126.2(2) 3_676 . ?
C15 C10 C11 116.7(2) . . ?
C15 C10 C1 122.7(2) . . ?
C11 C10 C1 120.4(2) . . ?
F1 C11 C12 117.7(2) . . ?
F1 C11 C10 120.0(2) . . ?
C12 C11 C10 122.2(2) . . ?
F2 C12 C13 120.8(2) . . ?
F2 C12 C11 119.9(3) . . ?
C13 C12 C11 119.3(3) . . ?
F3 C13 C14 120.3(3) . . ?
F3 C13 C12 119.9(3) . . ?
C14 C13 C12 119.8(2) . . ?
F4 C14 C13 120.1(2) . . ?
F4 C14 C15 119.6(3) . . ?
C13 C14 C15 120.2(2) . . ?
F5 C15 C10 119.5(2) . . ?
F5 C15 C14 118.9(2) . . ?
C10 C15 C14 121.6(2) . . ?
C17 C16 C21 116.8(2) . . ?
C17 C16 C5 121.7(2) . . ?
C21 C16 C5 121.5(2) . . ?
F6 C17 C18 118.8(2) . . ?
F6 C17 C16 119.3(2) . . ?
C18 C17 C16 121.9(2) . . ?
F7 C18 C17 120.3(2) . . ?
F7 C18 C19 120.0(2) . . ?
C17 C18 C19 119.7(2) . . ?
F8 C19 C20 120.1(3) . . ?
F8 C19 C18 119.7(3) . . ?
C20 C19 C18 120.2(2) . . ?
F9 C20 C19 120.8(2) . . ?
F9 C20 C21 119.8(2) . . ?
C19 C20 C21 119.3(2) . . ?
F10 C21 C20 118.7(2) . . ?
F10 C21 C16 119.2(2) . . ?
C20 C21 C16 122.1(2) . . ?

loop_
_geom_bond_atom_site_label_1
_geom_bond_atom_site_label_2
_geom_bond_distance
_geom_bond_site_symmetry_2
_geom_bond_publ_flag
S1 C3 1.620(3) . ?
F1 C11 1.339(3) . ?
F2 C12 1.338(3) . ?
F3 C13 1.335(3) . ?
F4 C14 1.345(3) . ?
F5 C15 1.339(3) . ?
F6 C17 1.342(3) . ?
F7 C18 1.340(3) . ?
F8 C19 1.339(3) . ?
F9 C20 1.336(3) . ?
F10 C21 1.340(3) . ?
O1 C2 1.378(3) . ?
O1 C3 1.386(3) . ?
O2 C3 1.214(5) . ?
N1 C2 1.328(3) . ?
N1 C4 1.361(3) . ?
N2 C9 1.365(3) . ?
N2 C6 1.367(3) . ?
N2 H2 0.8800 . ?
C1 C9 1.398(3) 3_676 ?
C1 C2 1.400(3) . ?
C1 C10 1.490(3) . ?
C3 C4 1.461(3) . ?
C4 C5 1.396(3) . ?
C5 C6 1.396(3) . ?
C5 C16 1.489(3) . ?
C6 C7 1.430(3) . ?
C7 C8 1.348(3) . ?
C7 H7 0.9500 . ?
C8 C9 1.430(3) . ?
C8 H8 0.9500 . ?
C9 C1 1.398(3) 3_676 ?
C10 C15 1.378(3) . ?
C10 C11 1.385(3) . ?
C11 C12 1.383(3) . ?
C12 C13 1.369(4) . ?
C13 C14 1.368(4) . ?
C14 C15 1.380(3) . ?
C16 C17 1.387(3) . ?
C16 C21 1.389(3) . ?
C17 C18 1.372(3) . ?
C18 C19 1.376(4) . ?
C19 C20 1.372(4) . ?
C20 C21 1.375(3) . ?

loop_
_geom_torsion_atom_site_label_1
_geom_torsion_atom_site_label_2
_geom_torsion_atom_site_label_3
_geom_torsion_atom_site_label_4
_geom_torsion
_geom_torsion_site_symmetry_1
_geom_torsion_site_symmetry_2
_geom_torsion_site_symmetry_3
_geom_torsion_site_symmetry_4
_geom_torsion_publ_flag
C4 N1 C2 O1 -0.6(2) . . . . ?
C4 N1 C2 C1 -179.6(2) . . . . ?
C3 O1 C2 N1 -1.5(2) . . . . ?
C3 O1 C2 C1 177.6(2) . . . . ?
C9 C1 C2 N1 5.3(4) 3_676 . . . ?
C10 C1 C2 N1 -175.1(2) . . . . ?
C9 C1 C2 O1 -173.7(2) 3_676 . . . ?
C10 C1 C2 O1 5.9(3) . . . . ?
C2 O1 C3 O2 174.9(3) . . . . ?
C2 O1 C3 C4 2.8(2) . . . . ?
C2 O1 C3 S1 -166.11(18) . . . . ?
C2 N1 C4 C5 -177.3(2) . . . . ?
C2 N1 C4 C3 2.4(2) . . . . ?
O2 C3 C4 N1 -173.3(4) . . . . ?
O1 C3 C4 N1 -3.3(2) . . . . ?
S1 C3 C4 N1 163.8(2) . . . . ?
O2 C3 C4 C5 6.4(5) . . . . ?
O1 C3 C4 C5 176.4(2) . . . . ?
S1 C3 C4 C5 -16.4(4) . . . . ?
N1 C4 C5 C6 -6.4(4) . . . . ?
C3 C4 C5 C6 173.8(2) . . . . ?
N1 C4 C5 C16 172.8(2) . . . . ?
C3 C4 C5 C16 -6.9(3) . . . . ?
C9 N2 C6 C5 179.7(2) . . . . ?
C9 N2 C6 C7 0.4(2) . . . . ?
C4 C5 C6 N2 -5.7(4) . . . . ?
C16 C5 C6 N2 175.0(2) . . . . ?
C4 C5 C6 C7 173.4(2) . . . . ?
C16 C5 C6 C7 -5.9(3) . . . . ?
N2 C6 C7 C8 -0.8(3) . . . . ?
C5 C6 C7 C8 179.9(2) . . . . ?
C6 C7 C8 C9 0.9(3) . . . . ?
C6 N2 C9 C1 -175.5(2) . . . 3_676 ?
C6 N2 C9 C8 0.2(3) . . . . ?
C7 C8 C9 N2 -0.7(3) . . . . ?
C7 C8 C9 C1 175.1(2) . . . 3_676 ?
C9 C1 C10 C15 106.9(3) 3_676 . . . ?
C2 C1 C10 C15 -72.7(3) . . . . ?
C9 C1 C10 C11 -67.8(3) 3_676 . . . ?
C2 C1 C10 C11 112.6(3) . . . . ?
C15 C10 C11 F1 178.6(2) . . . . ?
C1 C10 C11 F1 -6.4(4) . . . . ?
C15 C10 C11 C12 -0.1(4) . . . . ?
C1 C10 C11 C12 174.9(2) . . . . ?
F1 C11 C12 F2 -0.6(4) . . . . ?
C10 C11 C12 F2 178.2(2) . . . . ?
F1 C11 C12 C13 178.3(2) . . . . ?
C10 C11 C12 C13 -3.0(4) . . . . ?
F2 C12 C13 F3 3.9(4) . . . . ?
C11 C12 C13 F3 -174.9(2) . . . . ?
F2 C12 C13 C14 -177.8(2) . . . . ?
C11 C12 C13 C14 3.4(4) . . . . ?
F3 C13 C14 F4 1.0(4) . . . . ?
C12 C13 C14 F4 -177.2(2) . . . . ?
F3 C13 C14 C15 177.6(2) . . . . ?
C12 C13 C14 C15 -0.7(4) . . . . ?
C11 C10 C15 F5 -179.6(2) . . . . ?
C1 C10 C15 F5 5.5(3) . . . . ?
C11 C10 C15 C14 2.9(3) . . . . ?
C1 C10 C15 C14 -172.0(2) . . . . ?
F4 C14 C15 F5 -3.5(3) . . . . ?
C13 C14 C15 F5 179.9(2) . . . . ?
F4 C14 C15 C10 174.0(2) . . . . ?
C13 C14 C15 C10 -2.6(4) . . . . ?
C4 C5 C16 C17 -70.5(3) . . . . ?
C6 C5 C16 C17 108.8(3) . . . . ?
C4 C5 C16 C21 110.0(3) . . . . ?
C6 C5 C16 C21 -70.7(3) . . . . ?
C21 C16 C17 F6 -179.8(2) . . . . ?
C5 C16 C17 F6 0.7(3) . . . . ?
C21 C16 C17 C18 0.6(4) . . . . ?
C5 C16 C17 C18 -178.9(2) . . . . ?
F6 C17 C18 F7 -1.2(4) . . . . ?
C16 C17 C18 F7 178.4(2) . . . . ?
F6 C17 C18 C19 179.2(2) . . . . ?
C16 C17 C18 C19 -1.2(4) . . . . ?
F7 C18 C19 F8 0.1(4) . . . . ?
C17 C18 C19 F8 179.7(2) . . . . ?
F7 C18 C19 C20 -179.1(2) . . . . ?
C17 C18 C19 C20 0.5(4) . . . . ?
F8 C19 C20 F9 1.4(4) . . . . ?
C18 C19 C20 F9 -179.4(2) . . . . ?
F8 C19 C20 C21 -178.4(2) . . . . ?
C18 C19 C20 C21 0.8(4) . . . . ?
F9 C20 C21 F10 -1.4(4) . . . . ?
C19 C20 C21 F10 178.5(2) . . . . ?
F9 C20 C21 C16 178.7(2) . . . . ?
C19 C20 C21 C16 -1.4(4) . . . . ?
C17 C16 C21 F10 -179.2(2) . . . . ?
C5 C16 C21 F10 0.4(3) . . . . ?
C17 C16 C21 C20 0.7(4) . . . . ?
C5 C16 C21 C20 -179.8(2) . . . . ?
